data_7026406
loop_
_publ_author_name
'Junold, Konstantin'
'Burschka, Christian'
'Bertermann, R\"udiger'
'Tacke, Reinhold'

_publ_section_title
;
 Novel neutral hexacoordinate silicon(IV) complexes with two bidentate
 monoanionic benzamidinato ligands.
;
_journal_issue 39
_journal_name_full 'Dalton transactions (Cambridge, England : 2003)'
_journal_page_first 9401
_journal_page_last 9413
_journal_paper_doi 10.1039/c0dt00391c
_journal_volume 39
_journal_year 2010
_chemical_formula_moiety 'C32 H42 N4 S Se Si, 1/2 (C7H8) '
_chemical_formula_sum 'C35.5 H46 N4 S Se Si'
_chemical_formula_weight 667.87
_chemical_name_systematic
;
?
;
_space_group_IT_number 14
_symmetry_cell_setting monoclinic
_symmetry_space_group_name_Hall '-P 2yn'
_symmetry_space_group_name_H-M 'P 1 21/n 1'
_atom_sites_solution_hydrogens geom
_atom_sites_solution_primary direct
_atom_sites_solution_secondary difmap
_audit_creation_method SHELXL-97
_cell_angle_alpha 90.00
_cell_angle_beta 90.054(10)
_cell_angle_gamma 90.00
_cell_formula_units_Z 4
_cell_length_a 12.3497(10)
_cell_length_b 20.1217(18)
_cell_length_c 13.9760(12)
_cell_measurement_reflns_used 4668
_cell_measurement_temperature 173(2)
_cell_measurement_theta_max 27.9
_cell_measurement_theta_min 6.85
_cell_volume 3473.0(5)
_computing_cell_refinement Stoe-IPDS
_computing_data_collection Stoe-IPDS
_computing_data_reduction Stoe-IPDS
_computing_molecular_graphics Ortep/Povray
_computing_publication_material Bruker-SHELXTL
_computing_structure_refinement 'SHELXL-97 (Sheldrick, 2008)'
_computing_structure_solution 'SHELXS-97 (Sheldrick, 2008)'
_diffrn_ambient_temperature 173(2)
_diffrn_measured_fraction_theta_full 0.989
_diffrn_measured_fraction_theta_max 0.989
_diffrn_measurement_device_type image_plate_Stoe-IPDS
_diffrn_measurement_method omega_scan
_diffrn_radiation_monochromator graphite
_diffrn_radiation_source 'fine-focus sealed tube'
_diffrn_radiation_type MoK\a
_diffrn_radiation_wavelength 0.71073
_diffrn_reflns_av_R_equivalents 0.0424
_diffrn_reflns_av_sigmaI/netI 0.0264
_diffrn_reflns_limit_h_max 16
_diffrn_reflns_limit_h_min -16
_diffrn_reflns_limit_k_max 27
_diffrn_reflns_limit_k_min -27
_diffrn_reflns_limit_l_max 19
_diffrn_reflns_limit_l_min -19
_diffrn_reflns_number 49552
_diffrn_reflns_theta_full 29.14
_diffrn_reflns_theta_max 29.14
_diffrn_reflns_theta_min 2.42
_exptl_absorpt_coefficient_mu 1.206
_exptl_absorpt_correction_T_max 0.6263
_exptl_absorpt_correction_T_min 0.5479
_exptl_absorpt_correction_type multi-scan
_exptl_absorpt_process_details
;
[c.f. r.h. blessing, acta cryst. (1995), a51, 33-38]
;
_exptl_crystal_colour colorless
_exptl_crystal_density_diffrn 1.277
_exptl_crystal_density_method 'not measured'
_exptl_crystal_description block
_exptl_crystal_F_000 1404
_exptl_crystal_size_max .5
_exptl_crystal_size_mid .3
_exptl_crystal_size_min .2
_refine_diff_density_max 0.445
_refine_diff_density_min -0.367
_refine_diff_density_rms 0.059
_refine_ls_extinction_method none
_refine_ls_goodness_of_fit_ref 1.074
_refine_ls_hydrogen_treatment constr
_refine_ls_matrix_type full
_refine_ls_number_parameters 419
_refine_ls_number_reflns 9258
_refine_ls_number_restraints 6
_refine_ls_restrained_S_all 1.074
_refine_ls_R_factor_all 0.0441
_refine_ls_R_factor_gt 0.0346
_refine_ls_shift/su_max 0.003
_refine_ls_shift/su_mean 0.000
_refine_ls_structure_factor_coef Fsqd
_refine_ls_weighting_details 'calc w=1/[\s^2^(Fo^2^)+(0.0511P)^2^+0.8953P] where P=(Fo^2^+2Fc^2^)/3'
_refine_ls_weighting_scheme calc
_refine_ls_wR_factor_gt 0.0886
_refine_ls_wR_factor_ref 0.0921
_reflns_number_gt 7675
_reflns_number_total 9258
_reflns_threshold_expression >2sigma(I)
_cod_data_source_file c0dt00391c.txt
_cod_data_source_block jun13abu
_cod_original_sg_symbol_H-M P21/n
_cod_original_formula_sum 'C35.50 H46 N4 S Se Si'
_cod_database_code 7026406

loop_
_symmetry_equiv_pos_as_xyz
'x, y, z'
'-x+1/2, y+1/2, -z+1/2'
'-x, -y, -z'
'x-1/2, -y-1/2, z-1/2'

loop_
_atom_site_label
_atom_site_type_symbol
_atom_site_fract_x
_atom_site_fract_y
_atom_site_fract_z
_atom_site_U_iso_or_equiv
_atom_site_adp_type
_atom_site_occupancy
_atom_site_symmetry_multiplicity
_atom_site_calc_flag
_atom_site_refinement_flags
_atom_site_disorder_assembly
_atom_site_disorder_group
C1 C 1.11864(11) 0.21934(7) 0.58262(11) 0.0205(3) Uani 1 1 d . A 2
C2 C 1.23847(11) 0.20814(8) 0.58534(11) 0.0228(3) Uani 1 1 d . A 2
C7 C 1.30238(13) 0.24204(9) 0.65198(14) 0.0330(4) Uani 1 1 d . A 2
H7 H 1.2703 0.2732 0.6945 0.040 Uiso 1 1 calc R A 2
C6 C 1.41372(14) 0.22978(11) 0.65573(15) 0.0405(4) Uani 1 1 d . A 2
H6 H 1.4573 0.2528 0.7009 0.049 Uiso 1 1 calc R A 2
C5 C 1.46115(13) 0.18424(10) 0.59412(15) 0.0372(4) Uani 1 1 d . A 2
H5 H 1.5368 0.1759 0.5975 0.045 Uiso 1 1 calc R A 2
C4 C 1.39809(13) 0.15087(9) 0.52758(14) 0.0320(4) Uani 1 1 d . A 2
H4 H 1.4306 0.1198 0.4852 0.038 Uiso 1 1 calc R A 2
C3 C 1.28656(12) 0.16288(8) 0.52269(12) 0.0259(3) Uani 1 1 d . A 2
H3 H 1.2436 0.1402 0.4767 0.031 Uiso 1 1 calc R A 2
C8 C 1.04880(11) 0.11142(7) 0.65522(11) 0.0214(3) Uani 1 1 d . A 2
H8 H 0.9799 0.1042 0.6912 0.026 Uiso 1 1 calc R A 2
C9 C 1.14053(13) 0.10305(8) 0.72790(12) 0.0292(3) Uani 1 1 d . A 2
H9A H 1.2100 0.1012 0.6942 0.044 Uiso 1 1 calc R A 2
H9B H 1.1298 0.0618 0.7639 0.044 Uiso 1 1 calc R A 2
H9C H 1.1406 0.1408 0.7722 0.044 Uiso 1 1 calc R A 2
C10 C 1.05280(14) 0.05764(8) 0.57794(13) 0.0287(3) Uani 1 1 d . A 2
H10A H 0.9927 0.0641 0.5331 0.043 Uiso 1 1 calc R A 2
H10B H 1.0467 0.0138 0.6079 0.043 Uiso 1 1 calc R A 2
H10C H 1.1216 0.0606 0.5433 0.043 Uiso 1 1 calc R A 2
C11 C 1.12461(12) 0.32918(8) 0.50085(13) 0.0271(3) Uani 1 1 d . A 2
H11 H 1.2042 0.3202 0.5024 0.033 Uiso 1 1 calc R A 2
C12 C 1.10404(15) 0.39320(9) 0.55636(16) 0.0388(4) Uani 1 1 d . A 2
H12A H 1.0262 0.4028 0.5568 0.058 Uiso 1 1 calc R A 2
H12B H 1.1428 0.4300 0.5257 0.058 Uiso 1 1 calc R A 2
H12C H 1.1299 0.3880 0.6223 0.058 Uiso 1 1 calc R A 2
C13 C 1.09057(16) 0.33566(10) 0.39620(15) 0.0400(4) Uani 1 1 d . A 2
H13A H 1.1084 0.2946 0.3620 0.060 Uiso 1 1 calc R A 2
H13B H 1.1291 0.3730 0.3668 0.060 Uiso 1 1 calc R A 2
H13C H 1.0124 0.3435 0.3926 0.060 Uiso 1 1 calc R A 2
C14 C 0.84789(11) 0.32747(7) 0.64766(11) 0.0204(3) Uani 1 1 d . A 2
C15 C 0.79221(12) 0.38232(7) 0.70101(11) 0.0218(3) Uani 1 1 d . A 2
C16 C 0.83791(14) 0.44581(8) 0.70578(13) 0.0313(3) Uani 1 1 d . A 2
H16 H 0.9021 0.4555 0.6710 0.038 Uiso 1 1 calc R A 2
C17 C 0.78918(16) 0.49479(9) 0.76157(14) 0.0360(4) Uani 1 1 d . A 2
H17 H 0.8201 0.5380 0.7646 0.043 Uiso 1 1 calc R A 2
C18 C 0.69537(14) 0.48079(9) 0.81293(13) 0.0329(4) Uani 1 1 d . A 2
H18 H 0.6628 0.5143 0.8512 0.039 Uiso 1 1 calc R A 2
C19 C 0.64945(13) 0.41792(9) 0.80816(12) 0.0299(3) Uani 1 1 d . A 2
H19 H 0.5851 0.4085 0.8428 0.036 Uiso 1 1 calc R A 2
C20 C 0.69777(12) 0.36842(8) 0.75250(12) 0.0261(3) Uani 1 1 d . A 2
H20 H 0.6665 0.3253 0.7496 0.031 Uiso 1 1 calc R A 2
C21 C 0.93417(12) 0.28020(8) 0.79242(11) 0.0235(3) Uani 1 1 d . A 2
H21 H 0.8934 0.3173 0.8235 0.028 Uiso 1 1 calc R A 2
C22 C 1.05482(14) 0.29338(9) 0.80747(13) 0.0324(4) Uani 1 1 d . A 2
H22A H 1.0969 0.2567 0.7802 0.049 Uiso 1 1 calc R A 2
H22B H 1.0700 0.2969 0.8761 0.049 Uiso 1 1 calc R A 2
H22C H 1.0749 0.3350 0.7757 0.049 Uiso 1 1 calc R A 2
C23 C 0.89848(14) 0.21551(9) 0.84009(12) 0.0312(3) Uani 1 1 d . A 2
H23A H 0.8213 0.2082 0.8278 0.047 Uiso 1 1 calc R A 2
H23B H 0.9109 0.2185 0.9092 0.047 Uiso 1 1 calc R A 2
H23C H 0.9404 0.1784 0.8138 0.047 Uiso 1 1 calc R A 2
C24 C 0.77526(12) 0.34197(8) 0.48023(11) 0.0239(3) Uani 1 1 d . A 2
H24 H 0.7924 0.3183 0.4192 0.029 Uiso 1 1 calc R A 2
C25 C 0.79423(15) 0.41629(9) 0.46178(15) 0.0365(4) Uani 1 1 d . A 2
H25A H 0.7722 0.4418 0.5182 0.055 Uiso 1 1 calc R A 2
H25B H 0.7514 0.4304 0.4063 0.055 Uiso 1 1 calc R A 2
H25C H 0.8712 0.4240 0.4490 0.055 Uiso 1 1 calc R A 2
C26 C 0.65606(13) 0.32781(10) 0.50234(14) 0.0348(4) Uani 1 1 d . A 2
H26A H 0.6458 0.2799 0.5115 0.052 Uiso 1 1 calc R A 2
H26B H 0.6110 0.3430 0.4489 0.052 Uiso 1 1 calc R A 2
H26C H 0.6351 0.3514 0.5608 0.052 Uiso 1 1 calc R A 2
C27 C 0.75747(12) 0.12164(7) 0.49759(12) 0.0251(3) Uani 1 1 d . A 2
C28 C 0.81834(13) 0.13582(8) 0.41557(12) 0.0268(3) Uani 1 1 d . A 2
C29 C 0.79665(17) 0.10088(10) 0.33078(14) 0.0389(4) Uani 1 1 d . A 2
H29 H 0.8376 0.1103 0.2749 0.047 Uiso 1 1 calc R A 2
C30 C 0.7163(2) 0.05272(10) 0.32722(18) 0.0504(6) Uani 1 1 d . A 2
H30 H 0.7025 0.0296 0.2692 0.061 Uiso 1 1 calc R A 2
C31 C 0.65626(19) 0.03841(9) 0.40841(19) 0.0500(6) Uani 1 1 d . A 2
H31 H 0.6015 0.0053 0.4062 0.060 Uiso 1 1 calc R A 2
C32 C 0.67650(14) 0.07284(9) 0.49351(16) 0.0369(4) Uani 1 1 d . A 2
H32 H 0.6351 0.0631 0.5490 0.044 Uiso 1 1 calc R A 2
C39 C 0.5969(4) 0.5808(4) 0.4362(5) 0.053(3) Uani 0.50 1 d PD B -1
H39A H 0.6589 0.5613 0.4028 0.079 Uiso 0.50 1 calc PR B -1
H39B H 0.6229 0.6092 0.4884 0.079 Uiso 0.50 1 calc PR B -1
H39C H 0.5543 0.6075 0.3912 0.079 Uiso 0.50 1 calc PR B -1
C33 C 0.5353(2) 0.51062(16) 0.5737(2) 0.0362(18) Uani 0.50 1 d PGD B -1
H33 H 0.5849 0.5344 0.6129 0.043 Uiso 0.50 1 calc PR B -1
C34 C 0.4716(3) 0.46071(17) 0.61320(19) 0.0460(10) Uani 0.50 1 d PGD B -1
H34 H 0.4777 0.4504 0.6793 0.055 Uiso 0.50 1 calc PR B -1
C35 C 0.3991(3) 0.42590(15) 0.5559(2) 0.058(4) Uani 0.50 1 d PGD B -1
H35 H 0.3556 0.3918 0.5829 0.070 Uiso 0.50 1 calc PR B -1
C36 C 0.3903(2) 0.44099(16) 0.4592(2) 0.0446(10) Uani 0.50 1 d PGD B -1
H36 H 0.3407 0.4172 0.4201 0.054 Uiso 0.50 1 calc PR B -1
C37 C 0.4539(3) 0.49090(16) 0.41971(18) 0.047(2) Uani 0.50 1 d PGD B -1
H37 H 0.4479 0.5012 0.3536 0.056 Uiso 0.50 1 calc PR B -1
C38 C 0.5265(2) 0.52571(15) 0.4770(2) 0.0371(8) Uani 0.50 1 d PGD B -1
N1 N 1.04135(9) 0.17839(6) 0.61357(9) 0.0203(2) Uani 1 1 d . A 2
N2 N 1.06944(9) 0.27258(6) 0.54628(9) 0.0212(2) Uani 1 1 d . A 2
N4 N 0.90585(10) 0.28023(6) 0.69019(9) 0.0205(2) Uani 1 1 d . A 2
N3 N 0.84813(10) 0.31454(6) 0.55390(9) 0.0202(2) Uani 1 1 d . A 2
S1 S 0.7842(7) 0.1703(4) 0.6071(7) 0.02164(19) Uani 0.4068(11) 1 d PD A 2
S2 S 0.9240(8) 0.1994(5) 0.4198(5) 0.0246(4) Uani 0.5932(11) 1 d PD A 2
Se1 Se 0.77985(19) 0.16450(11) 0.61523(18) 0.02164(19) Uani 0.5932(11) 1 d PD A 2
Se2 Se 0.9262(5) 0.1977(3) 0.4064(3) 0.0246(4) Uani 0.4068(11) 1 d PD A 2
Si Si 0.92887(3) 0.235077(19) 0.57088(3) 0.01800(8) Uani 1 1 d D A 2

loop_
_atom_site_aniso_label
_atom_site_aniso_U_11
_atom_site_aniso_U_22
_atom_site_aniso_U_33
_atom_site_aniso_U_23
_atom_site_aniso_U_13
_atom_site_aniso_U_12
C1 0.0186(6) 0.0211(7) 0.0218(7) -0.0019(6) 0.0003(5) -0.0003(5)
C2 0.0183(6) 0.0229(7) 0.0272(7) 0.0026(6) 0.0012(5) -0.0006(5)
C7 0.0235(7) 0.0356(9) 0.0399(10) -0.0102(8) -0.0009(6) -0.0017(6)
C6 0.0239(8) 0.0498(11) 0.0477(11) -0.0067(9) -0.0063(7) -0.0048(7)
C5 0.0189(7) 0.0444(10) 0.0483(11) 0.0084(9) 0.0008(7) 0.0041(7)
C4 0.0253(7) 0.0346(9) 0.0361(9) 0.0043(7) 0.0076(6) 0.0076(6)
C3 0.0229(7) 0.0280(8) 0.0267(8) 0.0013(6) 0.0034(6) 0.0012(6)
C8 0.0221(6) 0.0188(6) 0.0233(7) 0.0016(6) 0.0012(5) 0.0016(5)
C9 0.0334(8) 0.0259(8) 0.0285(8) 0.0013(6) -0.0059(6) 0.0046(6)
C10 0.0342(8) 0.0206(7) 0.0314(8) -0.0033(6) -0.0015(6) 0.0007(6)
C11 0.0219(7) 0.0245(7) 0.0351(9) 0.0065(7) 0.0054(6) -0.0021(5)
C12 0.0371(9) 0.0241(8) 0.0551(12) 0.0021(8) 0.0063(8) -0.0052(7)
C13 0.0402(10) 0.0414(11) 0.0384(10) 0.0147(8) 0.0048(8) -0.0049(8)
C14 0.0197(6) 0.0176(6) 0.0238(7) -0.0020(5) 0.0010(5) -0.0003(5)
C15 0.0234(6) 0.0197(7) 0.0225(7) -0.0012(6) -0.0006(5) 0.0041(5)
C16 0.0356(8) 0.0237(8) 0.0348(9) -0.0051(7) 0.0070(7) -0.0029(6)
C17 0.0465(10) 0.0214(8) 0.0401(10) -0.0076(7) 0.0049(8) -0.0012(7)
C18 0.0380(9) 0.0302(8) 0.0304(9) -0.0072(7) 0.0012(7) 0.0104(7)
C19 0.0281(7) 0.0335(8) 0.0281(8) -0.0021(7) 0.0030(6) 0.0062(6)
C20 0.0258(7) 0.0238(7) 0.0289(8) -0.0006(6) 0.0015(6) 0.0011(6)
C21 0.0260(7) 0.0249(7) 0.0196(7) -0.0023(6) -0.0007(5) 0.0034(5)
C22 0.0309(8) 0.0374(9) 0.0287(8) -0.0017(7) -0.0053(6) -0.0057(7)
C23 0.0333(8) 0.0353(9) 0.0250(8) 0.0055(7) 0.0006(6) -0.0030(7)
C24 0.0248(7) 0.0244(7) 0.0226(7) -0.0002(6) -0.0037(5) 0.0040(5)
C25 0.0409(9) 0.0267(8) 0.0417(10) 0.0091(7) -0.0111(8) 0.0027(7)
C26 0.0244(7) 0.0441(10) 0.0357(9) 0.0037(8) -0.0071(7) 0.0008(7)
C27 0.0228(7) 0.0191(7) 0.0333(8) -0.0022(6) -0.0078(6) 0.0023(5)
C28 0.0281(7) 0.0228(7) 0.0296(8) -0.0034(6) -0.0069(6) 0.0089(6)
C29 0.0503(10) 0.0349(9) 0.0315(9) -0.0104(8) -0.0127(8) 0.0203(8)
C30 0.0650(13) 0.0306(9) 0.0557(13) -0.0190(9) -0.0368(12) 0.0171(9)
C31 0.0514(11) 0.0225(8) 0.0760(16) -0.0054(9) -0.0352(12) -0.0018(8)
C32 0.0310(8) 0.0241(8) 0.0555(12) 0.0030(8) -0.0133(8) -0.0026(6)
C39 0.037(4) 0.058(5) 0.063(6) 0.008(4) 0.026(4) -0.007(3)
C33 0.030(3) 0.043(4) 0.035(4) -0.005(3) -0.002(3) -0.002(3)
C34 0.040(2) 0.061(3) 0.037(2) 0.009(2) 0.0036(16) 0.0102(19)
C35 0.049(5) 0.027(3) 0.099(9) 0.013(4) 0.000(5) 0.004(3)
C36 0.0364(19) 0.037(2) 0.060(3) -0.013(2) -0.0093(18) 0.0053(16)
C37 0.045(3) 0.058(6) 0.037(4) -0.005(4) 0.001(3) 0.019(4)
C38 0.0288(16) 0.0369(19) 0.046(2) -0.0009(17) 0.0078(14) 0.0051(14)
N1 0.0181(5) 0.0174(5) 0.0252(6) 0.0006(5) 0.0008(4) 0.0005(4)
N2 0.0172(5) 0.0197(6) 0.0267(6) 0.0029(5) 0.0012(4) -0.0008(4)
N4 0.0221(5) 0.0203(6) 0.0191(6) -0.0010(5) -0.0002(4) 0.0028(4)
N3 0.0199(5) 0.0192(6) 0.0214(6) 0.0001(5) -0.0008(4) 0.0023(4)
S1 0.0192(2) 0.0190(5) 0.0268(5) 0.0004(3) 0.0008(2) -0.0029(2)
S2 0.0262(2) 0.0280(3) 0.0196(10) -0.0045(8) 0.0026(7) 0.00236(19)
Se1 0.0192(2) 0.0190(5) 0.0268(5) 0.0004(3) 0.0008(2) -0.0029(2)
Se2 0.0262(2) 0.0280(3) 0.0196(10) -0.0045(8) 0.0026(7) 0.00236(19)
Si 0.01664(16) 0.01693(18) 0.02044(19) -0.00042(15) 0.00050(13) 0.00122(13)

loop_
_atom_type_symbol
_atom_type_description
_atom_type_scat_dispersion_real
_atom_type_scat_dispersion_imag
_atom_type_scat_source
C C 0.0033 0.0016 'International Tables Vol C Tables 4.2.6.8 and 6.1.1.4'
H H 0.0000 0.0000 'International Tables Vol C Tables 4.2.6.8 and 6.1.1.4'
N N 0.0061 0.0033 'International Tables Vol C Tables 4.2.6.8 and 6.1.1.4'
Si Si 0.0817 0.0704 'International Tables Vol C Tables 4.2.6.8 and 6.1.1.4'
S S 0.1246 0.1234 'International Tables Vol C Tables 4.2.6.8 and 6.1.1.4'
Se Se -0.0929 2.2259 'International Tables Vol C Tables 4.2.6.8 and 6.1.1.4'

loop_
_geom_angle_atom_site_label_1
_geom_angle_atom_site_label_2
_geom_angle_atom_site_label_3
_geom_angle
N2 C1 N1 107.11(12)
N2 C1 C2 125.54(13)
N1 C1 C2 127.34(13)
N2 C1 Si 54.23(7)
N1 C1 Si 52.92(7)
C2 C1 Si 177.31(11)
C3 C2 C7 119.72(14)
C3 C2 C1 120.21(14)
C7 C2 C1 120.06(14)
C6 C7 C2 119.58(17)
C5 C6 C7 120.60(17)
C4 C5 C6 119.94(16)
C5 C4 C3 120.09(17)
C2 C3 C4 120.06(15)
N1 C8 C10 111.77(13)
N1 C8 C9 114.18(12)
C10 C8 C9 111.50(13)
N2 C11 C12 110.90(14)
N2 C11 C13 110.62(14)
C12 C11 C13 111.66(15)
N4 C14 N3 107.31(12)
N4 C14 C15 123.42(14)
N3 C14 C15 129.24(13)
N4 C14 Si 54.14(7)
N3 C14 Si 53.23(7)
C15 C14 Si 175.69(11)
C16 C15 C20 119.65(15)
C16 C15 C14 120.73(14)
C20 C15 C14 119.44(14)
C17 C16 C15 119.89(16)
C18 C17 C16 120.36(17)
C19 C18 C17 119.98(16)
C18 C19 C20 120.11(16)
C19 C20 C15 120.02(15)
N4 C21 C23 110.84(13)
N4 C21 C22 111.39(13)
C23 C21 C22 111.70(13)
N3 C24 C26 112.07(13)
N3 C24 C25 112.88(13)
C26 C24 C25 111.22(14)
C28 C27 C32 119.50(16)
C28 C27 S1 118.3(3)
C32 C27 S1 122.1(3)
C28 C27 Se1 123.00(13)
C32 C27 Se1 117.50(15)
S1 C27 Se1 5.2(3)
C27 C28 C29 119.13(17)
C27 C28 Se2 126.02(16)
C29 C28 Se2 114.85(19)
C27 C28 S2 120.0(2)
C29 C28 S2 120.9(3)
Se2 C28 S2 6.1(3)
C30 C29 C28 121.1(2)
C31 C30 C29 119.92(18)
C30 C31 C32 119.84(19)
C31 C32 C27 120.5(2)
C34 C33 C38 120.0
C35 C34 C33 120.0
C36 C35 C34 120.0
C35 C36 C37 120.0
C38 C37 C36 120.0
C37 C38 C33 120.0
C37 C38 C39 121.4(4)
C33 C38 C39 118.6(4)
C1 N1 C8 130.55(12)
C1 N1 Si 92.90(9)
C8 N1 Si 136.24(10)
C1 N2 C11 125.15(12)
C1 N2 Si 91.59(9)
C11 N2 Si 143.02(10)
C14 N4 C21 124.20(13)
C14 N4 Si 91.72(9)
C21 N4 Si 143.91(10)
C14 N3 C24 127.61(12)
C14 N3 Si 92.47(9)
C24 N3 Si 136.27(10)
C27 S1 Si 105.1(4)
C28 S2 Si 105.9(4)
C27 Se1 Si 99.06(10)
C28 Se2 Si 98.87(19)
N1 Si N3 158.67(6)
N1 Si N4 96.93(6)
N3 Si N4 68.41(5)
N1 Si N2 68.34(5)
N3 Si N2 96.96(6)
N4 Si N2 95.96(6)
N1 Si S2 97.1(3)
N3 Si S2 98.0(3)
N4 Si S2 166.0(3)
N2 Si S2 88.9(3)
N1 Si S1 99.3(2)
N3 Si S1 95.6(2)
N4 Si S1 87.8(3)
N2 Si S1 167.4(2)
S2 Si S1 90.3(4)
N1 Si C14 129.80(6)
N3 Si C14 34.30(5)
N4 Si C14 34.14(5)
N2 Si C14 98.89(5)
S2 Si C14 132.1(3)
S1 Si C14 91.0(3)
N1 Si C1 34.18(5)
N3 Si C1 129.80(5)
N4 Si C1 98.64(5)
N2 Si C1 34.17(5)
S2 Si C1 92.8(3)
S1 Si C1 133.4(2)
C14 Si C1 119.43(5)
N1 Si Se1 97.14(7)
N3 Si Se1 97.32(7)
N4 Si Se1 86.66(8)
N2 Si Se1 165.43(7)
S2 Si Se1 91.9(3)
S1 Si Se1 2.5(3)
C14 Si Se1 91.33(7)
C1 Si Se1 131.27(7)
N1 Si Se2 96.97(14)
N3 Si Se2 97.85(15)
N4 Si Se2 166.04(15)
N2 Si Se2 87.92(14)
S2 Si Se2 1.0(4)
S1 Si Se2 91.3(3)
C14 Si Se2 132.02(15)
C1 Si Se2 92.11(14)
Se1 Si Se2 92.95(15)

loop_
_geom_bond_atom_site_label_1
_geom_bond_atom_site_label_2
_geom_bond_distance
C1 N2 1.3320(19)
C1 N1 1.3334(19)
C1 C2 1.4973(19)
C1 Si 2.3705(14)
C2 C3 1.396(2)
C2 C7 1.398(2)
C7 C6 1.398(2)
C6 C5 1.388(3)
C5 C4 1.386(3)
C4 C3 1.400(2)
C8 N1 1.4706(19)
C8 C10 1.530(2)
C8 C9 1.530(2)
C11 N2 1.4715(19)
C11 C12 1.525(3)
C11 C13 1.527(3)
C14 N4 1.3297(18)
C14 N3 1.3359(19)
C14 C15 1.499(2)
C14 Si 2.3685(15)
C15 C16 1.398(2)
C15 C20 1.399(2)
C16 C17 1.394(2)
C17 C18 1.392(3)
C18 C19 1.388(3)
C19 C20 1.398(2)
C21 N4 1.4706(19)
C21 C23 1.527(2)
C21 C22 1.528(2)
C24 N3 1.4742(18)
C24 C26 1.531(2)
C24 C25 1.536(2)
C27 C28 1.401(2)
C27 C32 1.403(2)
C27 S1 1.846(11)
C27 Se1 1.877(3)
C28 C29 1.404(2)
C28 Se2 1.828(6)
C28 S2 1.828(11)
C29 C30 1.387(3)
C30 C31 1.387(4)
C31 C32 1.399(3)
C39 C38 1.521(6)
C33 C34 1.3900
C33 C38 1.3900
C34 C35 1.3900
C35 C36 1.3900
C36 C37 1.3900
C37 C38 1.3900
N1 Si 1.8935(13)
N2 Si 1.9241(12)
N4 Si 1.9204(13)
N3 Si 1.8991(13)
S1 Si 2.269(8)
S2 Si 2.231(7)
Se1 Si 2.4064(19)
Se2 Si 2.419(4)

loop_
_geom_torsion_atom_site_label_1
_geom_torsion_atom_site_label_2
_geom_torsion_atom_site_label_3
_geom_torsion_atom_site_label_4
_geom_torsion
N2 C1 C2 C3 -105.44(18)
N1 C1 C2 C3 73.1(2)
Si C1 C2 C3 -21(3)
N2 C1 C2 C7 75.8(2)
N1 C1 C2 C7 -105.6(2)
Si C1 C2 C7 160(2)
C3 C2 C7 C6 -0.6(3)
C1 C2 C7 C6 178.16(17)
C2 C7 C6 C5 -0.1(3)
C7 C6 C5 C4 0.5(3)
C6 C5 C4 C3 -0.2(3)
C7 C2 C3 C4 0.9(2)
C1 C2 C3 C4 -177.85(15)
C5 C4 C3 C2 -0.5(3)
N4 C14 C15 C16 100.69(19)
N3 C14 C15 C16 -81.4(2)
Si C14 C15 C16 155.1(13)
N4 C14 C15 C20 -74.45(19)
N3 C14 C15 C20 103.48(19)
Si C14 C15 C20 -20.1(15)
C20 C15 C16 C17 -0.1(3)
C14 C15 C16 C17 -175.21(16)
C15 C16 C17 C18 0.2(3)
C16 C17 C18 C19 -0.5(3)
C17 C18 C19 C20 0.5(3)
C18 C19 C20 C15 -0.4(2)
C16 C15 C20 C19 0.2(2)
C14 C15 C20 C19 175.35(14)
C32 C27 C28 C29 0.2(2)
S1 C27 C28 C29 -177.9(4)
Se1 C27 C28 C29 179.44(15)
C32 C27 C28 Se2 179.6(3)
S1 C27 C28 Se2 1.6(4)
Se1 C27 C28 Se2 -1.1(3)
C32 C27 C28 S2 179.9(4)
S1 C27 C28 S2 1.9(5)
Se1 C27 C28 S2 -0.8(4)
C27 C28 C29 C30 -0.1(2)
Se2 C28 C29 C30 -179.6(2)
S2 C28 C29 C30 -179.8(4)
C28 C29 C30 C31 -0.2(3)
C29 C30 C31 C32 0.3(3)
C30 C31 C32 C27 -0.2(3)
C28 C27 C32 C31 0.0(2)
S1 C27 C32 C31 177.9(4)
Se1 C27 C32 C31 -179.31(16)
C38 C33 C34 C35 0.0
C33 C34 C35 C36 0.0
C34 C35 C36 C37 0.0
C35 C36 C37 C38 0.0
C36 C37 C38 C33 0.0
C36 C37 C38 C39 -179.7(4)
C34 C33 C38 C37 0.0
C34 C33 C38 C39 179.7(4)
N2 C1 N1 C8 176.48(14)
C2 C1 N1 C8 -2.3(3)
Si C1 N1 C8 174.37(19)
N2 C1 N1 Si 2.11(12)
C2 C1 N1 Si -176.63(14)
C10 C8 N1 C1 -85.41(19)
C9 C8 N1 C1 42.3(2)
C10 C8 N1 Si 86.44(17)
C9 C8 N1 Si -145.85(13)
N1 C1 N2 C11 -177.61(14)
C2 C1 N2 C11 1.2(2)
Si C1 N2 C11 -175.53(17)
N1 C1 N2 Si -2.08(12)
C2 C1 N2 Si 176.70(14)
C12 C11 N2 C1 -117.79(17)
C13 C11 N2 C1 117.74(17)
C12 C11 N2 Si 69.6(2)
C13 C11 N2 Si -54.8(2)
N3 C14 N4 C21 173.68(13)
C15 C14 N4 C21 -8.0(2)
Si C14 N4 C21 176.33(16)
N3 C14 N4 Si -2.64(12)
C15 C14 N4 Si 175.68(12)
C23 C21 N4 C14 125.48(15)
C22 C21 N4 C14 -109.50(16)
C23 C21 N4 Si -60.8(2)
C22 C21 N4 Si 64.3(2)
N4 C14 N3 C24 163.81(14)
C15 C14 N3 C24 -14.4(2)
Si C14 N3 C24 161.13(17)
N4 C14 N3 Si 2.67(12)
C15 C14 N3 Si -175.52(14)
C26 C24 N3 C14 -57.5(2)
C25 C24 N3 C14 69.0(2)
C26 C24 N3 Si 94.60(17)
C25 C24 N3 Si -138.88(14)
C28 C27 S1 Si -5.4(5)
C32 C27 S1 Si 176.61(18)
Se1 C27 S1 Si 149(4)
C27 C28 S2 Si 2.7(6)
C29 C28 S2 Si -177.5(2)
Se2 C28 S2 Si -180(100)
C28 C27 Se1 Si -1.36(18)
C32 C27 Se1 Si 177.92(12)
S1 C27 Se1 Si -29(4)
C27 C28 Se2 Si 2.9(3)
C29 C28 Se2 Si -177.69(14)
S2 C28 Se2 Si 0(5)
C1 N1 Si N3 -50.3(2)
C8 N1 Si N3 135.90(17)
C1 N1 Si N4 -95.19(10)
C8 N1 Si N4 91.00(15)
C1 N1 Si N2 -1.50(9)
C8 N1 Si N2 -175.31(16)
C1 N1 Si S2 84.5(3)
C8 N1 Si S2 -89.3(3)
C1 N1 Si S1 176.0(3)
C8 N1 Si S1 2.2(3)
C1 N1 Si C14 -84.93(11)
C8 N1 Si C14 101.26(15)
C8 N1 Si C1 -173.8(2)
C1 N1 Si Se1 177.33(11)
C8 N1 Si Se1 3.52(16)
C1 N1 Si Se2 83.45(17)
C8 N1 Si Se2 -90.4(2)
C14 N3 Si N1 -50.8(2)
C24 N3 Si N1 150.94(16)
C14 N3 Si N4 -1.90(8)
C24 N3 Si N4 -160.15(16)
C14 N3 Si N2 -95.58(9)
C24 N3 Si N2 106.17(15)
C14 N3 Si S2 174.6(3)
C24 N3 Si S2 16.3(3)
C14 N3 Si S1 83.4(3)
C24 N3 Si S1 -74.8(3)
C24 N3 Si C14 -158.2(2)
C14 N3 Si C1 -85.04(10)
C24 N3 Si C1 116.71(14)
C14 N3 Si Se1 81.55(10)
C24 N3 Si Se1 -76.70(16)
C14 N3 Si Se2 175.57(16)
C24 N3 Si Se2 17.3(2)
C14 N4 Si N1 165.88(9)
C21 N4 Si N1 -8.96(18)
C14 N4 Si N3 1.91(8)
C21 N4 Si N3 -172.93(19)
C14 N4 Si N2 97.06(9)
C21 N4 Si N2 -77.78(18)
C14 N4 Si S2 -12.7(11)
C21 N4 Si S2 172.4(11)
C14 N4 Si S1 -95.0(2)
C21 N4 Si S1 90.1(3)
C21 N4 Si C14 -174.8(2)
C14 N4 Si C1 131.42(9)
C21 N4 Si C1 -43.42(18)
C14 N4 Si Se1 -97.32(10)
C21 N4 Si Se1 87.84(18)
C14 N4 Si Se2 -8.5(6)
C21 N4 Si Se2 176.6(6)
C1 N2 Si N1 1.50(9)
C11 N2 Si N1 175.4(2)
C1 N2 Si N3 165.51(9)
C11 N2 Si N3 -20.57(19)
C1 N2 Si N4 96.61(9)
C11 N2 Si N4 -89.47(19)
C1 N2 Si S2 -96.6(3)
C11 N2 Si S2 77.4(3)
C1 N2 Si S1 -10.0(12)
C11 N2 Si S1 163.9(12)
C1 N2 Si C14 130.92(9)
C11 N2 Si C14 -55.16(19)
C11 N2 Si C1 173.9(2)
C1 N2 Si Se1 -3.1(3)
C11 N2 Si Se1 170.8(3)
C1 N2 Si Se2 -96.84(17)
C11 N2 Si Se2 77.1(2)
C28 S2 Si N1 94.7(4)
C28 S2 Si N3 -100.4(4)
C28 S2 Si N4 -86.7(12)
C28 S2 Si N2 162.7(4)
C28 S2 Si S1 -4.7(5)
C28 S2 Si C14 -96.3(5)
C28 S2 Si C1 128.8(4)
C28 S2 Si Se1 -2.7(4)
C28 S2 Si Se2 179(100)
C27 S1 Si N1 -91.8(4)
C27 S1 Si N3 103.5(4)
C27 S1 Si N4 171.6(4)
C27 S1 Si N2 -80.9(13)
C27 S1 Si S2 5.4(5)
C27 S1 Si C14 137.6(4)
C27 S1 Si C1 -88.7(4)
C27 S1 Si Se1 -124(8)
C27 S1 Si Se2 5.5(4)
N4 C14 Si N1 -18.37(12)
N3 C14 Si N1 158.48(9)
C15 C14 Si N1 -75.2(14)
N4 C14 Si N3 -176.85(14)
C15 C14 Si N3 126.3(14)
N3 C14 Si N4 176.85(14)
C15 C14 Si N4 -56.8(14)
N4 C14 Si N2 -87.51(9)
N3 C14 Si N2 89.33(9)
C15 C14 Si N2 -144.3(14)
N4 C14 Si S2 175.9(4)
N3 C14 Si S2 -7.3(4)
C15 C14 Si S2 119.1(14)
N4 C14 Si S1 84.6(3)
N3 C14 Si S1 -98.6(3)
C15 C14 Si S1 27.8(14)
N4 C14 Si C1 -58.35(10)
N3 C14 Si C1 118.50(9)
C15 C14 Si C1 -115.2(14)
N4 C14 Si Se1 82.06(10)
N3 C14 Si Se1 -101.09(10)
C15 C14 Si Se1 25.2(14)
N4 C14 Si Se2 177.2(2)
N3 C14 Si Se2 -5.9(2)
C15 C14 Si Se2 120.4(14)
N2 C1 Si N1 -177.51(14)
C2 C1 Si N1 96(2)
N2 C1 Si N3 -18.87(12)
N1 C1 Si N3 158.65(10)
C2 C1 Si N3 -105(2)
N2 C1 Si N4 -87.89(10)
N1 C1 Si N4 89.62(10)
C2 C1 Si N4 -174(2)
N1 C1 Si N2 177.51(14)
C2 C1 Si N2 -86(2)
N2 C1 Si S2 83.9(3)
N1 C1 Si S2 -98.5(3)
C2 C1 Si S2 -2(2)
N2 C1 Si S1 177.0(4)
N1 C1 Si S1 -5.5(4)
C2 C1 Si S1 91(2)
N2 C1 Si C14 -59.00(11)
N1 C1 Si C14 118.51(10)
C2 C1 Si C14 -145(2)
N2 C1 Si Se1 178.96(12)
N1 C1 Si Se1 -3.53(14)
C2 C1 Si Se1 93(2)
N2 C1 Si Se2 83.17(17)
N1 C1 Si Se2 -99.32(17)
C2 C1 Si Se2 -3(2)
C27 Se1 Si N1 -95.10(10)
C27 Se1 Si N3 100.62(10)
C27 Se1 Si N4 168.34(11)
C27 Se1 Si N2 -90.8(3)
C27 Se1 Si S2 2.3(3)
C27 Se1 Si S1 53(8)
C27 Se1 Si C14 134.50(10)
C27 Se1 Si C1 -93.10(12)
C27 Se1 Si Se2 2.31(17)
C28 Se2 Si N1 94.9(2)
C28 Se2 Si N3 -100.5(2)
C28 Se2 Si N4 -90.7(6)
C28 Se2 Si N2 162.8(2)
C28 Se2 Si S2 -1(24)
C28 Se2 Si S1 -4.7(3)
C28 Se2 Si C14 -97.1(2)
C28 Se2 Si C1 128.8(2)
C28 Se2 Si Se1 -2.7(2)
